data_7125063
loop_
_publ_author_name
'El Sayed Moussa, M.'
'Evariste, S.'
'Wong, H.-L.'
'Le Bras, L.'
'Roiland, C.'
'Le Polles, L.'
'Le Guennic, B.'
'Costuas, K.'
'Yam, V. W.-W.'
'Lescop, C.'

_publ_section_title
;
 A solid state highly emissive Cu(i) metallacycle: promotion of
 cuprophilic interactions at the excited states.
;
_journal_issue 76
_journal_name_full 'Chemical communications (Cambridge, England)'
_journal_page_first 11370
_journal_page_last 11373
_journal_paper_doi 10.1039/c6cc06613e
_journal_volume 52
_journal_year 2016
_chemical_formula_moiety 'C102 H88 Cl0 Cu4 F12 N2 P10'
_chemical_formula_sum 'C102 H88 Cl0 Cu4 F12 N2 P10'
_chemical_formula_weight 2133.60
_space_group_IT_number 14
_space_group_name_Hall '-P 2yn'
_space_group_name_H-M_alt 'P 1 21/n 1'
_symmetry_cell_setting monoclinic
_symmetry_space_group_name_H-M 'P 1 21/n 1'
_atom_sites_solution_hydrogens geom
_atom_sites_solution_primary direct
_atom_sites_solution_secondary difmap
_audit_creation_method SHELXL-97
_audit_update_record
;
2016-03-13 deposited with the CCDC.
2016-08-12 downloaded from the CCDC.
;
_cell_angle_alpha 90.00
_cell_angle_beta 100.480(2)
_cell_angle_gamma 90.00
_cell_formula_units_Z 2
_cell_length_a 13.8020(17)
_cell_length_b 20.7715(13)
_cell_length_c 18.8547(11)
_cell_measurement_reflns_used 9923
_cell_measurement_temperature 100(2)
_cell_measurement_theta_max 26.33
_cell_measurement_theta_min 2.41
_cell_volume 5315.3(8)
_computing_structure_refinement 'SHELXL-97 (Sheldrick, 1997)'
_computing_structure_solution 'SHELXS-97 (Sheldrick, 1990)'
_diffrn_ambient_temperature 100(2)
_diffrn_measured_fraction_theta_full 0.998
_diffrn_measured_fraction_theta_max 0.998
_diffrn_measurement_device_type CCD
_diffrn_measurement_method none
_diffrn_radiation_monochromator graphite
_diffrn_radiation_source 'fine-focus sealed tube'
_diffrn_radiation_type MoK\a
_diffrn_radiation_wavelength 0.71073
_diffrn_reflns_av_R_equivalents 0.0369
_diffrn_reflns_av_sigmaI/netI 0.0437
_diffrn_reflns_limit_h_max 17
_diffrn_reflns_limit_h_min -15
_diffrn_reflns_limit_k_max 25
_diffrn_reflns_limit_k_min -25
_diffrn_reflns_limit_l_max 23
_diffrn_reflns_limit_l_min -23
_diffrn_reflns_number 35647
_diffrn_reflns_theta_full 26.37
_diffrn_reflns_theta_max 26.37
_diffrn_reflns_theta_min 1.47
_diffrn_standards_decay_% none
_exptl_absorpt_coefficient_mu 1.005
_exptl_absorpt_correction_type none
_exptl_crystal_colour white
_exptl_crystal_density_diffrn 1.333
_exptl_crystal_density_method 'not measured'
_exptl_crystal_description block
_exptl_crystal_F_000 2176
_exptl_crystal_size_max 0.22
_exptl_crystal_size_mid 0.14
_exptl_crystal_size_min 0.11
_refine_diff_density_max 2.175
_refine_diff_density_min -0.884
_refine_diff_density_rms 0.147
_refine_ls_extinction_coef 0.0029(3)
_refine_ls_extinction_expression Fc^*^=kFc[1+0.001xFc^2^\l^3^/sin(2\q)]^-1/4^
_refine_ls_extinction_method SHELXL
_refine_ls_goodness_of_fit_ref 1.113
_refine_ls_hydrogen_treatment constr
_refine_ls_matrix_type full
_refine_ls_number_parameters 574
_refine_ls_number_reflns 10842
_refine_ls_number_restraints 0
_refine_ls_restrained_S_all 1.113
_refine_ls_R_factor_all 0.0671
_refine_ls_R_factor_gt 0.0566
_refine_ls_shift/su_max 0.001
_refine_ls_shift/su_mean 0.000
_refine_ls_structure_factor_coef Fsqd
_refine_ls_weighting_details 'calc w=1/[\s^2^(Fo^2^)+(0.1103P)^2^+2.6727P] where P=(Fo^2^+2Fc^2^)/3'
_refine_ls_weighting_scheme calc
_refine_ls_wR_factor_gt 0.1677
_refine_ls_wR_factor_ref 0.1753
_reflns_number_gt 8729
_reflns_number_total 10842
_reflns_threshold_expression >2sigma(I)
_cod_data_source_file c6cc06613e2.cif
_cod_data_source_block sq
_cod_original_sg_symbol_H-M P21/n
_cod_database_code 7125063

loop_
_symmetry_equiv_pos_as_xyz
'x, y, z'
'-x+1/2, y+1/2, -z+1/2'
'-x, -y, -z'
'x-1/2, -y-1/2, z-1/2'

loop_
_atom_site_label
_atom_site_type_symbol
_atom_site_fract_x
_atom_site_fract_y
_atom_site_fract_z
_atom_site_U_iso_or_equiv
_atom_site_adp_type
_atom_site_occupancy
_atom_site_symmetry_multiplicity
_atom_site_calc_flag
_atom_site_refinement_flags
_atom_site_disorder_group
Cu1 Cu 0.50615(3) 0.14639(2) 0.59029(2) 0.01516(14) Uani 1 1 d . .
Cu2 Cu 0.37267(3) 0.05274(2) 0.51555(2) 0.01606(14) Uani 1 1 d . .
P1 P 0.44995(7) 0.14685(4) 0.69468(5) 0.0147(2) Uani 1 1 d . .
P2 P 0.33054(6) 0.03304(4) 0.62380(5) 0.0149(2) Uani 1 1 d . .
P3 P 0.50994(7) 0.21812(4) 0.50042(5) 0.0155(2) Uani 1 1 d . .
P4 P 0.32483(7) 0.13837(4) 0.44407(5) 0.0149(2) Uani 1 1 d . .
C100 C 0.400(2) -0.0267(15) 0.4623(17) 0.013(10) Uiso 0.28(4) 1 d P 1
N100 N 0.5738(17) 0.0725(11) 0.5622(13) 0.008(7) Uiso 0.28(4) 1 d P 1
N101 N 0.3972(8) -0.0280(5) 0.4693(6) 0.017(4) Uiso 0.72(4) 1 d P 2
C101 C 0.5671(9) 0.0709(6) 0.5538(7) 0.020(4) Uiso 0.72(4) 1 d P 2
C1 C 0.4222(3) 0.22529(17) 0.7305(2) 0.0182(7) Uani 1 1 d . .
C2 C 0.3441(3) 0.2614(2) 0.6940(2) 0.0263(9) Uani 1 1 d . .
H2 H 0.3005 0.2432 0.6559 0.032 Uiso 1 1 calc R .
C3 C 0.3308(3) 0.3250(2) 0.7146(3) 0.0341(10) Uani 1 1 d . .
H3 H 0.2784 0.3492 0.6901 0.041 Uiso 1 1 calc R .
C4 C 0.3961(3) 0.3519(2) 0.7716(3) 0.0327(10) Uani 1 1 d . .
H4 H 0.3873 0.3941 0.7854 0.039 Uiso 1 1 calc R .
C5 C 0.4727(3) 0.3167(2) 0.8073(2) 0.0273(9) Uani 1 1 d . .
H5 H 0.5161 0.3352 0.8454 0.033 Uiso 1 1 calc R .
C6 C 0.4867(3) 0.25371(19) 0.7875(2) 0.0228(8) Uani 1 1 d . .
H6 H 0.5395 0.2302 0.8123 0.027 Uiso 1 1 calc R .
C7 C 0.5298(3) 0.10857(17) 0.7704(2) 0.0190(8) Uani 1 1 d . .
C8 C 0.6303(3) 0.1049(2) 0.7690(2) 0.0263(9) Uani 1 1 d . .
H8 H 0.6547 0.1212 0.7298 0.032 Uiso 1 1 calc R .
C9 C 0.6937(3) 0.0769(2) 0.8260(2) 0.0339(10) Uani 1 1 d . .
H9 H 0.7609 0.0753 0.8254 0.041 Uiso 1 1 calc R .
C10 C 0.6583(3) 0.0514(2) 0.8838(2) 0.0343(10) Uani 1 1 d . .
H10 H 0.7014 0.0322 0.9215 0.041 Uiso 1 1 calc R .
C11 C 0.5586(4) 0.0542(2) 0.8854(2) 0.0346(10) Uani 1 1 d . .
H11 H 0.5346 0.0363 0.9240 0.042 Uiso 1 1 calc R .
C12 C 0.4944(3) 0.0838(2) 0.8298(2) 0.0250(8) Uani 1 1 d . .
H12 H 0.4278 0.0871 0.8320 0.030 Uiso 1 1 calc R .
C13 C 0.3320(3) 0.10341(18) 0.6836(2) 0.0187(7) Uani 1 1 d . .
H13A H 0.2789 0.1324 0.6636 0.022 Uiso 1 1 calc R .
H13B H 0.3207 0.0892 0.7304 0.022 Uiso 1 1 calc R .
C14 C 0.39924(16) -0.03044(12) 0.67958(15) 0.0211(8) Uani 1 1 d G .
C15 C 0.50149(17) -0.02919(12) 0.68921(15) 0.0300(9) Uani 1 1 d G .
H15 H 0.5329 0.0026 0.6670 0.036 Uiso 1 1 calc R .
C16 C 0.55678(14) -0.07541(14) 0.73205(16) 0.0333(10) Uani 1 1 d G .
H16 H 0.6252 -0.0746 0.7385 0.040 Uiso 1 1 calc R .
C17 C 0.5098(2) -0.12288(13) 0.76525(17) 0.0408(12) Uani 1 1 d G .
H17 H 0.5468 -0.1538 0.7939 0.049 Uiso 1 1 calc R .
C18 C 0.4076(2) -0.12414(15) 0.7556(2) 0.0640(19) Uani 1 1 d G .
H18 H 0.3761 -0.1559 0.7778 0.077 Uiso 1 1 calc R .
C19 C 0.35228(14) -0.07792(16) 0.71279(19) 0.0486(14) Uani 1 1 d G .
H19 H 0.2839 -0.0788 0.7063 0.058 Uiso 1 1 calc R .
C20 C 0.2034(2) 0.00517(17) 0.60965(19) 0.0170(7) Uani 1 1 d . .
C21 C 0.1300(3) 0.03448(19) 0.6408(2) 0.0221(8) Uani 1 1 d . .
H21 H 0.1453 0.0692 0.6719 0.027 Uiso 1 1 calc R .
C22 C 0.0332(3) 0.0111(2) 0.6247(2) 0.0266(9) Uani 1 1 d . .
H22 H -0.0159 0.0310 0.6447 0.032 Uiso 1 1 calc R .
C23 C 0.0100(3) -0.0407(2) 0.5798(2) 0.0270(9) Uani 1 1 d . .
H23 H -0.0543 -0.0562 0.5700 0.032 Uiso 1 1 calc R .
C24 C 0.0825(3) -0.07011(19) 0.5491(2) 0.0258(9) Uani 1 1 d . .
H24 H 0.0668 -0.1053 0.5188 0.031 Uiso 1 1 calc R .
C25 C 0.1779(3) -0.04733(18) 0.5634(2) 0.0211(8) Uani 1 1 d . .
H25 H 0.2258 -0.0670 0.5421 0.025 Uiso 1 1 calc R .
C31 C 0.4776(3) 0.30309(18) 0.5039(2) 0.0192(8) Uani 1 1 d . .
C32 C 0.4692(3) 0.3430(2) 0.4430(2) 0.0254(9) Uani 1 1 d . .
H32 H 0.4815 0.3265 0.3996 0.031 Uiso 1 1 calc R .
C33 C 0.4424(3) 0.4072(2) 0.4477(2) 0.0297(10) Uani 1 1 d . .
H33 H 0.4358 0.4336 0.4073 0.036 Uiso 1 1 calc R .
C34 C 0.4257(3) 0.4317(2) 0.5123(3) 0.0317(10) Uani 1 1 d . .
H34 H 0.4074 0.4746 0.5151 0.038 Uiso 1 1 calc R .
C35 C 0.4359(3) 0.3930(2) 0.5730(3) 0.0313(10) Uani 1 1 d . .
H35 H 0.4254 0.4102 0.6165 0.038 Uiso 1 1 calc R .
C36 C 0.4618(3) 0.32843(19) 0.5690(2) 0.0227(8) Uani 1 1 d . .
H36 H 0.4684 0.3024 0.6098 0.027 Uiso 1 1 calc R .
C37 C 0.6298(3) 0.21999(19) 0.4722(2) 0.0210(8) Uani 1 1 d . .
C38 C 0.6413(3) 0.2275(3) 0.4018(2) 0.0422(12) Uani 1 1 d . .
H38 H 0.5861 0.2299 0.3654 0.051 Uiso 1 1 calc R .
C39 C 0.7356(4) 0.2317(3) 0.3847(3) 0.0519(15) Uani 1 1 d . .
H39 H 0.7430 0.2364 0.3369 0.062 Uiso 1 1 calc R .
C40 C 0.8170(3) 0.2290(3) 0.4383(3) 0.0389(11) Uani 1 1 d . .
H40 H 0.8795 0.2332 0.4271 0.047 Uiso 1 1 calc R .
C41 C 0.8064(3) 0.2201(2) 0.5084(2) 0.0300(9) Uani 1 1 d . .
H41 H 0.8618 0.2171 0.5446 0.036 Uiso 1 1 calc R .
C42 C 0.7130(3) 0.21550(19) 0.5256(2) 0.0231(8) Uani 1 1 d . .
H42 H 0.7062 0.2094 0.5733 0.028 Uiso 1 1 calc R .
C43 C 0.4255(3) 0.18684(17) 0.42024(19) 0.0166(7) Uani 1 1 d . .
H43A H 0.3977 0.2228 0.3905 0.020 Uiso 1 1 calc R .
H43B H 0.4627 0.1607 0.3920 0.020 Uiso 1 1 calc R .
C44 C 0.2414(3) 0.19418(18) 0.4781(2) 0.0179(7) Uani 1 1 d . .
C45 C 0.1777(3) 0.16704(19) 0.5191(2) 0.0205(8) Uani 1 1 d . .
H45 H 0.1806 0.1231 0.5286 0.025 Uiso 1 1 calc R .
C46 C 0.1091(3) 0.2051(2) 0.5464(2) 0.0278(9) Uani 1 1 d . .
H46 H 0.0669 0.1866 0.5738 0.033 Uiso 1 1 calc R .
C47 C 0.1049(3) 0.2704(2) 0.5320(3) 0.0364(11) Uani 1 1 d . .
H47 H 0.0599 0.2962 0.5501 0.044 Uiso 1 1 calc R .
C48 C 0.1679(3) 0.2977(2) 0.4905(3) 0.0374(11) Uani 1 1 d . .
H48 H 0.1651 0.3418 0.4813 0.045 Uiso 1 1 calc R .
C49 C 0.2349(3) 0.25977(19) 0.4628(2) 0.0259(9) Uani 1 1 d . .
H49 H 0.2754 0.2781 0.4339 0.031 Uiso 1 1 calc R .
C50 C 0.2545(2) 0.11627(17) 0.35548(19) 0.0166(7) Uani 1 1 d . .
C51 C 0.2222(3) 0.05305(18) 0.3438(2) 0.0199(8) Uani 1 1 d . .
H51 H 0.2352 0.0232 0.3811 0.024 Uiso 1 1 calc R .
C52 C 0.1700(3) 0.0343(2) 0.2762(2) 0.0249(8) Uani 1 1 d . .
H52 H 0.1482 -0.0080 0.2685 0.030 Uiso 1 1 calc R .
C53 C 0.1511(3) 0.0789(2) 0.2208(2) 0.0281(9) Uani 1 1 d . .
H53 H 0.1174 0.0664 0.1757 0.034 Uiso 1 1 calc R .
C54 C 0.1822(3) 0.1421(2) 0.2323(2) 0.0260(9) Uani 1 1 d . .
H54 H 0.1690 0.1718 0.1949 0.031 Uiso 1 1 calc R .
C55 C 0.2334(3) 0.16142(19) 0.3000(2) 0.0209(8) Uani 1 1 d . .
H55 H 0.2532 0.2040 0.3079 0.025 Uiso 1 1 calc R .
F1 F 0.3328(3) 0.31021(17) 0.28422(17) 0.0593(9) Uani 1 1 d . .
F2 F 0.3540(3) 0.26019(14) 0.18027(17) 0.0610(9) Uani 1 1 d . .
F3 F 0.3121(2) 0.36462(15) 0.17981(16) 0.0485(7) Uani 1 1 d . .
F4 F 0.4626(3) 0.33805(19) 0.16299(19) 0.0649(10) Uani 1 1 d . .
F5 F 0.4411(2) 0.38603(12) 0.26682(15) 0.0419(7) Uani 1 1 d . .
P100 P 0.40117(9) 0.32253(5) 0.22172(6) 0.0338(3) Uani 1 1 d . .
F6 F 0.4808(3) 0.28003(16) 0.26960(18) 0.0727(12) Uani 1 1 d . .

loop_
_atom_site_aniso_label
_atom_site_aniso_U_11
_atom_site_aniso_U_22
_atom_site_aniso_U_33
_atom_site_aniso_U_23
_atom_site_aniso_U_13
_atom_site_aniso_U_12
Cu1 0.0166(2) 0.0135(2) 0.0162(2) -0.00136(16) 0.00507(17) 0.00130(16)
Cu2 0.0193(2) 0.0119(2) 0.0173(2) -0.00096(16) 0.00429(18) 0.00184(16)
P1 0.0153(4) 0.0132(4) 0.0163(5) -0.0027(3) 0.0049(3) -0.0001(3)
P2 0.0143(4) 0.0131(4) 0.0173(4) -0.0005(4) 0.0029(3) -0.0013(3)
P3 0.0150(4) 0.0149(4) 0.0163(4) -0.0002(4) 0.0022(3) -0.0013(3)
P4 0.0152(4) 0.0124(4) 0.0168(5) -0.0005(3) 0.0024(3) -0.0004(3)
C1 0.0234(18) 0.0148(17) 0.0192(18) -0.0021(15) 0.0112(15) -0.0008(14)
C2 0.030(2) 0.023(2) 0.025(2) -0.0057(17) 0.0030(16) 0.0042(17)
C3 0.040(2) 0.025(2) 0.037(2) -0.0015(19) 0.009(2) 0.0095(19)
C4 0.038(2) 0.023(2) 0.040(3) -0.0127(19) 0.015(2) -0.0001(18)
C5 0.029(2) 0.024(2) 0.032(2) -0.0138(18) 0.0140(18) -0.0070(17)
C6 0.0216(18) 0.022(2) 0.025(2) -0.0052(16) 0.0076(15) 0.0009(15)
C7 0.0196(18) 0.0177(18) 0.0192(18) -0.0057(14) 0.0021(14) 0.0031(14)
C8 0.023(2) 0.030(2) 0.026(2) -0.0053(17) 0.0032(16) 0.0033(16)
C9 0.027(2) 0.038(3) 0.034(2) -0.005(2) -0.0005(18) 0.0085(19)
C10 0.037(2) 0.035(2) 0.026(2) -0.0045(19) -0.0069(19) 0.009(2)
C11 0.046(3) 0.033(2) 0.025(2) 0.0033(19) 0.0062(19) -0.002(2)
C12 0.0215(19) 0.030(2) 0.024(2) -0.0005(17) 0.0055(16) 0.0029(16)
C13 0.0180(17) 0.0187(18) 0.0199(18) -0.0011(15) 0.0050(14) -0.0019(14)
C14 0.0203(18) 0.0174(18) 0.0235(19) 0.0025(15) -0.0017(15) -0.0014(15)
C15 0.031(2) 0.035(2) 0.026(2) 0.0063(18) 0.0114(18) 0.0128(18)
C16 0.036(2) 0.036(2) 0.027(2) 0.0005(19) 0.0030(18) 0.022(2)
C17 0.043(3) 0.022(2) 0.048(3) 0.008(2) -0.019(2) 0.0002(19)
C18 0.039(3) 0.060(4) 0.085(5) 0.051(4) -0.010(3) -0.010(3)
C19 0.023(2) 0.056(3) 0.062(3) 0.031(3) -0.004(2) -0.007(2)
C20 0.0145(16) 0.0176(18) 0.0182(17) 0.0057(14) 0.0012(14) -0.0023(14)
C21 0.0219(19) 0.0224(19) 0.0234(19) 0.0021(16) 0.0074(15) -0.0021(15)
C22 0.0165(18) 0.031(2) 0.033(2) 0.0105(18) 0.0076(16) 0.0023(16)
C23 0.0168(18) 0.025(2) 0.036(2) 0.0162(18) -0.0018(17) -0.0019(15)
C24 0.029(2) 0.0174(19) 0.027(2) 0.0033(16) -0.0039(17) -0.0035(16)
C25 0.0233(19) 0.0160(18) 0.0235(19) 0.0042(15) 0.0032(15) 0.0020(15)
C31 0.0135(17) 0.0176(18) 0.0244(19) 0.0005(15) -0.0022(14) -0.0036(14)
C32 0.026(2) 0.023(2) 0.025(2) 0.0002(16) -0.0029(16) -0.0069(16)
C33 0.027(2) 0.022(2) 0.035(2) 0.0078(18) -0.0100(18) -0.0041(16)
C34 0.027(2) 0.0118(18) 0.053(3) 0.0040(19) -0.001(2) 0.0028(16)
C35 0.035(2) 0.022(2) 0.037(2) -0.0063(18) 0.0079(19) 0.0056(18)
C36 0.0225(19) 0.0189(19) 0.026(2) 0.0002(16) 0.0014(16) -0.0034(15)
C37 0.0163(17) 0.0233(19) 0.0245(19) -0.0013(16) 0.0065(15) -0.0025(15)
C38 0.021(2) 0.079(4) 0.025(2) -0.001(2) 0.0015(17) -0.007(2)
C39 0.037(3) 0.095(5) 0.028(2) 0.001(3) 0.016(2) -0.013(3)
C40 0.021(2) 0.055(3) 0.045(3) -0.013(2) 0.0167(19) -0.004(2)
C41 0.0196(19) 0.033(2) 0.038(2) -0.0083(19) 0.0048(17) 0.0012(17)
C42 0.0231(19) 0.0217(19) 0.026(2) -0.0052(16) 0.0081(16) -0.0029(15)
C43 0.0180(17) 0.0150(17) 0.0163(17) 0.0006(14) 0.0021(14) -0.0027(14)
C44 0.0144(16) 0.0189(18) 0.0186(18) -0.0010(15) -0.0015(14) 0.0034(14)
C45 0.0184(17) 0.0217(19) 0.0209(19) 0.0015(15) 0.0023(15) 0.0048(15)
C46 0.0171(18) 0.038(2) 0.029(2) -0.0014(19) 0.0057(16) 0.0038(17)
C47 0.029(2) 0.033(2) 0.048(3) -0.009(2) 0.009(2) 0.0128(19)
C48 0.036(2) 0.016(2) 0.061(3) -0.001(2) 0.010(2) 0.0076(18)
C49 0.0225(19) 0.0174(19) 0.039(2) 0.0022(17) 0.0075(17) -0.0005(15)
C50 0.0125(16) 0.0184(18) 0.0186(18) -0.0020(14) 0.0020(14) 0.0033(13)
C51 0.0185(18) 0.0190(18) 0.0232(19) 0.0011(15) 0.0064(15) -0.0022(14)
C52 0.0222(19) 0.025(2) 0.027(2) -0.0085(17) 0.0024(16) -0.0076(16)
C53 0.0214(19) 0.040(2) 0.022(2) -0.0077(18) 0.0003(16) -0.0001(18)
C54 0.0196(19) 0.034(2) 0.021(2) 0.0039(17) -0.0040(15) 0.0037(16)
C55 0.0191(18) 0.0207(19) 0.0219(19) 0.0007(16) 0.0016(15) 0.0011(15)
F1 0.075(2) 0.062(2) 0.0437(17) 0.0057(16) 0.0197(16) -0.0092(17)
F2 0.095(3) 0.0327(16) 0.0427(17) -0.0011(13) -0.0206(17) -0.0029(16)
F3 0.0432(16) 0.0551(19) 0.0454(17) 0.0027(14) 0.0029(13) 0.0095(14)
F4 0.060(2) 0.083(3) 0.059(2) -0.0232(19) 0.0319(17) -0.0120(18)
F5 0.0598(18) 0.0286(14) 0.0357(15) -0.0022(12) 0.0047(13) 0.0050(13)
P100 0.0421(7) 0.0217(6) 0.0325(6) 0.0060(5) -0.0071(5) 0.0002(5)
F6 0.107(3) 0.0425(18) 0.0509(19) -0.0115(16) -0.0321(19) 0.0367(19)

loop_
_atom_type_symbol
_atom_type_description
_atom_type_scat_dispersion_real
_atom_type_scat_dispersion_imag
_atom_type_scat_source
C C 0.0033 0.0016 'International Tables Vol C Tables 4.2.6.8 and 6.1.1.4'
H H 0.0000 0.0000 'International Tables Vol C Tables 4.2.6.8 and 6.1.1.4'
Cl Cl 0.1484 0.1585 'International Tables Vol C Tables 4.2.6.8 and 6.1.1.4'
Cu Cu 0.3201 1.2651 'International Tables Vol C Tables 4.2.6.8 and 6.1.1.4'
F F 0.0171 0.0103 'International Tables Vol C Tables 4.2.6.8 and 6.1.1.4'
N N 0.0061 0.0033 'International Tables Vol C Tables 4.2.6.8 and 6.1.1.4'
P P 0.1023 0.0942 'International Tables Vol C Tables 4.2.6.8 and 6.1.1.4'

loop_
_geom_angle_atom_site_label_1
_geom_angle_atom_site_label_2
_geom_angle_atom_site_label_3
_geom_angle
_geom_angle_site_symmetry_1
N100 Cu1 C101 5.0(9) .
N100 Cu1 P1 120.6(7) .
C101 Cu1 P1 123.4(4) .
N100 Cu1 P3 104.0(7) .
C101 Cu1 P3 101.1(4) .
P1 Cu1 P3 135.45(4) .
N100 Cu1 Cu2 67.9(7) .
C101 Cu1 Cu2 64.1(4) .
P1 Cu1 Cu2 98.07(3) .
P3 Cu1 Cu2 100.30(3) .
N101 Cu2 C100 4.0(11) .
N101 Cu2 P4 117.9(3) .
C100 Cu2 P4 114.3(9) .
N101 Cu2 P2 110.0(3) .
C100 Cu2 P2 114.0(9) .
P4 Cu2 P2 125.94(4) .
N101 Cu2 Cu1 131.0(3) .
C100 Cu2 Cu1 129.9(9) .
P4 Cu2 Cu1 81.43(3) .
P2 Cu2 Cu1 85.80(3) .
C7 P1 C1 103.70(17) .
C7 P1 C13 105.77(17) .
C1 P1 C13 103.79(17) .
C7 P1 Cu1 115.47(12) .
C1 P1 Cu1 117.13(12) .
C13 P1 Cu1 109.78(12) .
C20 P2 C14 103.82(14) .
C20 P2 C13 104.15(17) .
C14 P2 C13 105.76(16) .
C20 P2 Cu2 108.96(12) .
C14 P2 Cu2 117.13(10) .
C13 P2 Cu2 115.65(12) .
C31 P3 C37 103.33(17) .
C31 P3 C43 104.30(16) .
C37 P3 C43 103.80(17) .
C31 P3 Cu1 124.77(13) .
C37 P3 Cu1 112.16(13) .
C43 P3 Cu1 106.46(12) .
C44 P4 C50 102.46(16) .
C44 P4 C43 106.89(17) .
C50 P4 C43 102.31(16) .
C44 P4 Cu2 115.10(13) .
C50 P4 Cu2 113.34(12) .
C43 P4 Cu2 115.22(12) .
N100 C100 Cu2 172(3) 3_656
C100 N100 Cu1 169(2) 3_656
C101 N101 Cu2 164.7(11) 3_656
N101 C101 Cu1 178.0(11) 3_656
C2 C1 C6 118.8(3) .
C2 C1 P1 119.6(3) .
C6 C1 P1 120.9(3) .
C1 C2 C3 120.2(4) .
C4 C3 C2 119.6(4) .
C5 C4 C3 120.4(4) .
C4 C5 C6 120.6(4) .
C5 C6 C1 120.4(4) .
C8 C7 C12 119.2(4) .
C8 C7 P1 118.1(3) .
C12 C7 P1 122.6(3) .
C9 C8 C7 120.0(4) .
C10 C9 C8 120.6(4) .
C9 C10 C11 119.9(4) .
C10 C11 C12 120.2(4) .
C11 C12 C7 120.0(4) .
P1 C13 P2 111.66(19) .
C15 C14 C19 120.0 .
C15 C14 P2 117.84(14) .
C19 C14 P2 122.15(14) .
C16 C15 C14 120.0 .
C15 C16 C17 120.0 .
C18 C17 C16 120.0 .
C17 C18 C19 120.0 .
C18 C19 C14 120.0 .
C21 C20 C25 118.7(3) .
C21 C20 P2 123.5(3) .
C25 C20 P2 117.7(3) .
C20 C21 C22 119.5(4) .
C23 C22 C21 120.8(4) .
C22 C23 C24 119.9(4) .
C25 C24 C23 120.2(4) .
C24 C25 C20 120.8(4) .
C36 C31 C32 119.8(4) .
C36 C31 P3 118.5(3) .
C32 C31 P3 121.7(3) .
C33 C32 C31 119.8(4) .
C34 C33 C32 120.0(4) .
C33 C34 C35 120.5(4) .
C34 C35 C36 120.2(4) .
C31 C36 C35 119.7(4) .
C38 C37 C42 118.9(4) .
C38 C37 P3 123.6(3) .
C42 C37 P3 117.5(3) .
C37 C38 C39 120.4(4) .
C40 C39 C38 120.0(4) .
C39 C40 C41 120.1(4) .
C40 C41 C42 120.1(4) .
C37 C42 C41 120.5(4) .
P4 C43 P3 112.63(19) .
C49 C44 C45 119.3(3) .
C49 C44 P4 124.6(3) .
C45 C44 P4 116.1(3) .
C44 C45 C46 120.8(4) .
C47 C46 C45 119.3(4) .
C46 C47 C48 120.1(4) .
C49 C48 C47 120.5(4) .
C48 C49 C44 120.0(4) .
C51 C50 C55 119.9(3) .
C51 C50 P4 118.8(3) .
C55 C50 P4 121.3(3) .
C50 C51 C52 120.3(4) .
C53 C52 C51 119.6(4) .
C52 C53 C54 120.4(4) .
C53 C54 C55 120.3(4) .
C50 C55 C54 119.5(4) .
F4 P100 F6 96.4(2) .
F4 P100 F2 92.7(2) .
F6 P100 F2 90.32(18) .
F4 P100 F3 90.25(19) .
F6 P100 F3 173.3(2) .
F2 P100 F3 89.62(17) .
F4 P100 F5 91.60(17) .
F6 P100 F5 91.17(17) .
F2 P100 F5 175.3(2) .
F3 P100 F5 88.38(16) .
F4 P100 F1 176.7(2) .
F6 P100 F1 86.2(2) .
F2 P100 F1 89.35(19) .
F3 P100 F1 87.12(18) .
F5 P100 F1 86.31(17) .

loop_
_geom_bond_atom_site_label_1
_geom_bond_atom_site_label_2
_geom_bond_distance
_geom_bond_site_symmetry_2
Cu1 N100 1.92(2) .
Cu1 C101 1.962(13) .
Cu1 P1 2.2429(10) .
Cu1 P3 2.2642(10) .
Cu1 Cu2 2.8669(6) .
Cu2 N101 1.949(11) .
Cu2 C100 2.00(3) .
Cu2 P4 2.2565(10) .
Cu2 P2 2.2590(10) .
P1 C7 1.820(4) .
P1 C1 1.830(4) .
P1 C13 1.840(4) .
P2 C20 1.821(3) .
P2 C14 1.839(2) .
P2 C13 1.844(4) .
P3 C31 1.825(4) .
P3 C37 1.827(4) .
P3 C43 1.851(4) .
P4 C44 1.831(4) .
P4 C50 1.831(4) .
P4 C43 1.836(4) .
C100 N100 1.14(4) 3_656
N100 C100 1.14(4) 3_656
N101 C101 1.141(17) 3_656
C101 N101 1.141(17) 3_656
C1 C2 1.388(5) .
C1 C6 1.396(5) .
C2 C3 1.399(6) .
C3 C4 1.388(7) .
C4 C5 1.359(6) .
C5 C6 1.385(5) .
C7 C8 1.394(5) .
C7 C12 1.399(5) .
C8 C9 1.385(6) .
C9 C10 1.378(7) .
C10 C11 1.383(7) .
C11 C12 1.388(6) .
C14 C15 1.3900 .
C14 C19 1.3900 .
C15 C16 1.3900 .
C16 C17 1.3900 .
C17 C18 1.3900 .
C18 C19 1.3900 .
C20 C21 1.399(5) .
C20 C25 1.401(5) .
C21 C22 1.402(5) .
C22 C23 1.371(6) .
C23 C24 1.386(6) .
C24 C25 1.379(6) .
C31 C36 1.389(6) .
C31 C32 1.404(5) .
C32 C33 1.392(6) .
C33 C34 1.376(7) .
C34 C35 1.385(6) .
C35 C36 1.394(6) .
C37 C38 1.374(6) .
C37 C42 1.386(5) .
C38 C39 1.400(7) .
C39 C40 1.369(7) .
C40 C41 1.369(7) .
C41 C42 1.389(6) .
C44 C49 1.392(5) .
C44 C45 1.392(5) .
C45 C46 1.400(5) .
C46 C47 1.383(6) .
C47 C48 1.392(7) .
C48 C49 1.388(6) .
C50 C51 1.392(5) .
C50 C55 1.396(5) .
C51 C52 1.401(5) .
C52 C53 1.385(6) .
C53 C54 1.387(6) .
C54 C55 1.400(5) .
F1 P100 1.658(3) .
F2 P100 1.589(3) .
F3 P100 1.596(3) .
F4 P100 1.546(3) .
F5 P100 1.611(3) .
P100 F6 1.562(3) .
